data_1516770
loop_
_publ_author_name
'Busschaert, Nathalie'
'Elmes, Robert B. P.'
'Czech, Dawid D.'
'Wu, Xin'
'Kirby, Isabelle L.'
'Peck, Evan M.'
'Hendzel, Kevin D.'
'Shaw, Scott K.'
'Chan, Bun'
'Smith, Bradley D.'
'Jolliffe, Katrina A.'
'Gale, Philip A.'

_publ_section_title
;
 Thiosquaramides: pH switchable anion transporters
;
_journal_issue 9
_journal_name_full 'Chemical Science'
_journal_page_first 3617
_journal_paper_doi 10.1039/C4SC01629G
_journal_volume 5
_journal_year 2014
_chemical_formula_moiety 'C16 H12 N2 S2, C2 H6 O S'
_chemical_formula_sum 'C18 H18 N2 O S3'
_chemical_formula_weight 374.52
_chemical_name_systematic
;
 ?
;
_space_group_crystal_system monoclinic
_space_group_IT_number 14
_space_group_name_Hall '-P 2yn'
_space_group_name_H-M_alt 'P 1 21/n 1'
_symmetry_space_group_name_Hall '-P 2yn'
_symmetry_space_group_name_H-M 'P 1 21/n 1'
_atom_sites_solution_hydrogens mixed
_audit_creation_method SHELXL-2013
_cell_angle_alpha 90
_cell_angle_beta 90.8830(10)
_cell_angle_gamma 90
_cell_formula_units_Z 4
_cell_length_a 8.04880(10)
_cell_length_b 11.62330(10)
_cell_length_c 19.21040(10)
_cell_measurement_reflns_used 19292
_cell_measurement_temperature 150(2)
_cell_measurement_theta_max 76.1820
_cell_measurement_theta_min 4.4250
_cell_volume 1796.99(3)
_computing_structure_refinement 'SHELXL-2013 (Sheldrick, 2013)'
_diffrn_ambient_temperature 150.01(10)
_diffrn_detector_area_resol_mean 10.5861
_diffrn_measured_fraction_theta_full 1.000
_diffrn_measured_fraction_theta_max 0.998
_diffrn_measurement_device_type 'SuperNova, Dual, Cu at zero, Atlas'
_diffrn_radiation_monochromator mirror
_diffrn_radiation_source 'SuperNova (Cu) X-ray Source'
_diffrn_radiation_type 'Cu K\a'
_diffrn_radiation_wavelength 1.5418
_diffrn_reflns_av_R_equivalents 0.0260
_diffrn_reflns_av_unetI/netI 0.0112
_diffrn_reflns_Laue_measured_fraction_full 1.000
_diffrn_reflns_Laue_measured_fraction_max 0.998
_diffrn_reflns_limit_h_max 10
_diffrn_reflns_limit_h_min -9
_diffrn_reflns_limit_k_max 14
_diffrn_reflns_limit_k_min -14
_diffrn_reflns_limit_l_max 24
_diffrn_reflns_limit_l_min -24
_diffrn_reflns_number 40089
_diffrn_reflns_point_group_measured_fraction_full 1.000
_diffrn_reflns_point_group_measured_fraction_max 0.998
_diffrn_reflns_theta_full 67.679
_diffrn_reflns_theta_max 76.402
_diffrn_reflns_theta_min 4.446
_exptl_absorpt_coefficient_mu 3.826
_exptl_absorpt_correction_T_max 1.00000
_exptl_absorpt_correction_T_min 0.75443
_exptl_absorpt_correction_type multi-scan
_exptl_absorpt_process_details
;
CrysAlisPro, Agilent Technologies,
Version 1.171.36.28 (release 01-02-2013 CrysAlis171 .NET)
(compiled Feb  1 2013,16:14:44)
Empirical absorption correction using spherical harmonics,
 implemented in SCALE3 ABSPACK scaling algorithm.
;
_exptl_crystal_colour yellow
_exptl_crystal_density_diffrn 1.384
_exptl_crystal_description prism
_exptl_crystal_F_000 784
_exptl_crystal_size_max 0.117
_exptl_crystal_size_mid 0.080
_exptl_crystal_size_min 0.068
_refine_diff_density_max 0.513
_refine_diff_density_min -0.385
_refine_diff_density_rms 0.049
_refine_ls_extinction_method none
_refine_ls_goodness_of_fit_ref 1.098
_refine_ls_hydrogen_treatment mixed
_refine_ls_matrix_type full
_refine_ls_number_parameters 228
_refine_ls_number_reflns 3762
_refine_ls_number_restraints 0
_refine_ls_restrained_S_all 1.098
_refine_ls_R_factor_all 0.0315
_refine_ls_R_factor_gt 0.0296
_refine_ls_shift/su_max 0.001
_refine_ls_shift/su_mean 0.000
_refine_ls_structure_factor_coef Fsqd
_refine_ls_weighting_details 'w=1/[\s^2^(Fo^2^)+(0.1000P)^2^] where P=(Fo^2^+2Fc^2^)/3'
_refine_ls_weighting_scheme calc
_refine_ls_wR_factor_gt 0.1166
_refine_ls_wR_factor_ref 0.1199
_reflns_Friedel_coverage 0.000
_reflns_number_gt 3519
_reflns_number_total 3762
_reflns_threshold_expression 'I > 2\s(I)'
_cod_data_source_file c4sc01629g2.cif
_cod_data_source_block kaj13pt12
_cod_depositor_comments 'Adding full bibliography for 1516768--1516771.cif.'
_cod_database_code 1516770
_shelx_space_group_comment
;
The symmetry employed for this shelxl refinement is uniquely defined
by the following loop, which should always be used as a source of
symmetry information in preference to the above space-group names.
They are only intended as comments.
;
_shelxl_version_number 2013-3

loop_
_space_group_symop_operation_xyz
'x, y, z'
'-x+1/2, y+1/2, -z+1/2'
'-x, -y, -z'
'x-1/2, -y-1/2, z-1/2'

loop_
_atom_site_label
_atom_site_type_symbol
_atom_site_fract_x
_atom_site_fract_y
_atom_site_fract_z
_atom_site_U_iso_or_equiv
_atom_site_adp_type
_atom_site_occupancy
_atom_site_site_symmetry_order
_atom_site_calc_flag
_atom_site_refinement_flags_posn
_atom_site_refinement_flags_adp
S13 S 0.39705(5) 0.34007(3) 0.16088(2) 0.03444(14) Uani 1 1 d . .
S14 S 0.17065(4) 0.32295(3) -0.00331(2) 0.03055(14) Uani 1 1 d . .
S23 S 0.38799(4) -0.30912(3) 0.09457(2) 0.02594(13) Uani 1 1 d . .
O24 O 0.38573(14) -0.18229(7) 0.07626(5) 0.0303(2) Uani 1 1 d . .
N5 N 0.27135(13) 0.00988(9) 0.00027(5) 0.0205(2) Uani 1 1 d . .
H5N H 0.297(2) -0.0472(15) 0.0148(9) 0.027(4) Uiso 1 1 d . .
N6 N 0.44963(13) 0.02369(9) 0.14454(5) 0.0212(2) Uani 1 1 d . .
H6N H 0.432(2) -0.0361(15) 0.1303(9) 0.025(4) Uiso 1 1 d . .
C1 C 0.27955(15) 0.22565(11) 0.03935(6) 0.0229(3) Uani 1 1 d . .
C2 C 0.31114(14) 0.10211(10) 0.03782(6) 0.0196(2) Uani 1 1 d . .
C3 C 0.39559(14) 0.10827(10) 0.10396(6) 0.0195(2) Uani 1 1 d . .
C4 C 0.36967(15) 0.23233(11) 0.10661(6) 0.0221(3) Uani 1 1 d . .
C7 C 0.17822(14) 0.00378(10) -0.06280(6) 0.0201(2) Uani 1 1 d . .
C8 C 0.16936(17) 0.09477(11) -0.10975(6) 0.0258(3) Uani 1 1 d . .
H8 H 0.2288 0.1640 -0.1008 0.031 Uiso 1 1 calc R U
C9 C 0.07279(18) 0.08338(12) -0.16978(7) 0.0290(3) Uani 1 1 d . .
H9 H 0.0635 0.1462 -0.2013 0.035 Uiso 1 1 calc R U
C10 C -0.01038(16) -0.01836(12) -0.18440(6) 0.0268(3) Uani 1 1 d . .
H10 H -0.0772 -0.0250 -0.2254 0.032 Uiso 1 1 calc R U
C11 C 0.00460(16) -0.11061(12) -0.13873(7) 0.0261(3) Uani 1 1 d . .
H11 H -0.0493 -0.1814 -0.1492 0.031 Uiso 1 1 calc R U
C12 C 0.09825(16) -0.09956(11) -0.07777(6) 0.0229(3) Uani 1 1 d . .
H12 H 0.1077 -0.1624 -0.0464 0.027 Uiso 1 1 calc R U
C15 C 0.53392(15) 0.03026(10) 0.20986(6) 0.0210(3) Uani 1 1 d . .
C16 C 0.52082(19) -0.06519(12) 0.25378(7) 0.0315(3) Uani 1 1 d . .
H16 H 0.4523 -0.1285 0.2409 0.038 Uiso 1 1 calc R U
C17 C 0.6091(2) -0.06646(14) 0.31650(7) 0.0376(3) Uani 1 1 d . .
H17 H 0.6015 -0.1313 0.3464 0.045 Uiso 1 1 calc R U
C18 C 0.70807(19) 0.02606(13) 0.33580(7) 0.0330(3) Uani 1 1 d . .
H18 H 0.7680 0.0248 0.3788 0.040 Uiso 1 1 calc R U
C19 C 0.71915(16) 0.12040(12) 0.29204(7) 0.0281(3) Uani 1 1 d . .
H19 H 0.7862 0.1841 0.3055 0.034 Uiso 1 1 calc R U
C20 C 0.63319(15) 0.12293(11) 0.22852(6) 0.0240(3) Uani 1 1 d . .
H20 H 0.6426 0.1874 0.1984 0.029 Uiso 1 1 calc R U
C25 C 0.3313(2) -0.38248(13) 0.01680(8) 0.0373(3) Uani 1 1 d . .
H25A H 0.3130 -0.4641 0.0270 0.056 Uiso 1 1 calc R U
H25B H 0.4206 -0.3750 -0.0170 0.056 Uiso 1 1 calc R U
H25C H 0.2289 -0.3489 -0.0026 0.056 Uiso 1 1 calc R U
C26 C 0.2036(2) -0.33541(15) 0.14207(9) 0.0426(4) Uani 1 1 d . .
H26A H 0.2086 -0.2931 0.1862 0.064 Uiso 1 1 calc R U
H26B H 0.1937 -0.4180 0.1515 0.064 Uiso 1 1 calc R U
H26C H 0.1069 -0.3096 0.1147 0.064 Uiso 1 1 calc R U

loop_
_atom_site_aniso_label
_atom_site_aniso_U_11
_atom_site_aniso_U_22
_atom_site_aniso_U_33
_atom_site_aniso_U_23
_atom_site_aniso_U_13
_atom_site_aniso_U_12
S13 0.0478(2) 0.0238(2) 0.0312(2) -0.00875(12) -0.01584(16) 0.00507(13)
S14 0.0402(2) 0.0210(2) 0.0300(2) 0.00345(11) -0.01076(15) -0.00073(12)
S23 0.0259(2) 0.0200(2) 0.0317(2) 0.00373(10) -0.00611(14) 0.00019(10)
O24 0.0442(6) 0.0175(5) 0.0289(5) 0.0003(3) -0.0093(4) -0.0023(4)
N5 0.0256(5) 0.0173(5) 0.0183(5) 0.0007(4) -0.0037(4) 0.0001(4)
N6 0.0248(5) 0.0189(5) 0.0198(5) -0.0027(4) -0.0041(4) -0.0004(4)
C1 0.0257(6) 0.0209(6) 0.0219(5) -0.0007(4) -0.0029(4) -0.0036(4)
C2 0.0210(5) 0.0201(6) 0.0175(5) 0.0000(4) -0.0013(4) -0.0018(4)
C3 0.0195(5) 0.0211(6) 0.0177(5) -0.0019(4) -0.0013(4) -0.0005(4)
C4 0.0232(6) 0.0211(6) 0.0219(6) 0.0006(4) -0.0040(4) -0.0007(4)
C7 0.0199(5) 0.0233(6) 0.0171(5) -0.0021(4) -0.0011(4) 0.0007(4)
C8 0.0338(7) 0.0221(6) 0.0215(6) 0.0003(4) -0.0040(5) -0.0023(5)
C9 0.0364(7) 0.0296(7) 0.0209(6) 0.0004(5) -0.0048(5) 0.0033(5)
C10 0.0239(6) 0.0360(7) 0.0202(5) -0.0058(5) -0.0051(4) 0.0024(5)
C11 0.0232(6) 0.0300(6) 0.0249(6) -0.0064(5) -0.0006(4) -0.0045(5)
C12 0.0255(6) 0.0217(6) 0.0214(5) -0.0005(4) -0.0003(4) -0.0023(4)
C15 0.0228(6) 0.0225(6) 0.0178(5) -0.0014(4) -0.0023(4) 0.0037(4)
C16 0.0412(8) 0.0280(7) 0.0253(6) 0.0035(5) -0.0050(5) -0.0030(6)
C17 0.0539(9) 0.0352(7) 0.0235(6) 0.0070(6) -0.0082(6) 0.0022(7)
C18 0.0385(8) 0.0406(8) 0.0198(6) -0.0040(5) -0.0092(5) 0.0092(6)
C19 0.0273(6) 0.0297(7) 0.0272(6) -0.0078(5) -0.0066(5) 0.0054(5)
C20 0.0229(6) 0.0257(6) 0.0232(6) -0.0024(4) -0.0028(4) 0.0025(5)
C25 0.0443(8) 0.0240(7) 0.0435(8) -0.0096(6) -0.0009(6) -0.0045(6)
C26 0.0410(8) 0.0437(8) 0.0435(9) 0.0078(7) 0.0083(7) -0.0034(7)

loop_
_atom_type_symbol
_atom_type_description
_atom_type_scat_dispersion_real
_atom_type_scat_dispersion_imag
_atom_type_scat_source
C C 0.0181 0.0091 'International Tables Vol C Tables 4.2.6.8 and 6.1.1.4'
H H 0.0000 0.0000 'International Tables Vol C Tables 4.2.6.8 and 6.1.1.4'
N N 0.0311 0.0180 'International Tables Vol C Tables 4.2.6.8 and 6.1.1.4'
O O 0.0492 0.0322 'International Tables Vol C Tables 4.2.6.8 and 6.1.1.4'
S S 0.3331 0.5567 'International Tables Vol C Tables 4.2.6.8 and 6.1.1.4'

loop_
_geom_angle_atom_site_label_1
_geom_angle_atom_site_label_2
_geom_angle_atom_site_label_3
_geom_angle
O24 S23 C25 105.67(7)
O24 S23 C26 106.18(7)
C25 S23 C26 98.24(8)
C2 N5 C7 128.66(11)
C2 N5 H5N 116.6(13)
C7 N5 H5N 114.6(13)
C3 N6 C15 128.97(11)
C3 N6 H6N 114.2(13)
C15 N6 H6N 116.8(13)
C2 C1 C4 89.19(9)
C2 C1 S14 139.45(10)
C4 C1 S14 130.75(10)
N5 C2 C3 128.95(11)
N5 C2 C1 139.87(11)
C3 C2 C1 90.77(9)
N6 C3 C2 129.19(11)
N6 C3 C4 139.43(11)
C2 C3 C4 90.81(9)
C3 C4 C1 89.20(9)
C3 C4 S13 139.33(9)
C1 C4 S13 131.00(10)
C12 C7 C8 120.24(11)
C12 C7 N5 117.20(11)
C8 C7 N5 122.52(11)
C9 C8 C7 119.27(12)
C9 C8 H8 120.4
C7 C8 H8 120.4
C10 C9 C8 120.85(12)
C10 C9 H9 119.6
C8 C9 H9 119.6
C9 C10 C11 119.58(11)
C9 C10 H10 120.2
C11 C10 H10 120.2
C12 C11 C10 120.11(12)
C12 C11 H11 119.9
C10 C11 H11 119.9
C11 C12 C7 119.85(12)
C11 C12 H12 120.1
C7 C12 H12 120.1
C20 C15 C16 120.61(11)
C20 C15 N6 122.45(11)
C16 C15 N6 116.83(11)
C17 C16 C15 119.30(13)
C17 C16 H16 120.4
C15 C16 H16 120.4
C18 C17 C16 120.53(13)
C18 C17 H17 119.7
C16 C17 H17 119.7
C19 C18 C17 119.61(12)
C19 C18 H18 120.2
C17 C18 H18 120.2
C18 C19 C20 120.82(13)
C18 C19 H19 119.6
C20 C19 H19 119.6
C15 C20 C19 119.13(12)
C15 C20 H20 120.4
C19 C20 H20 120.4
S23 C25 H25A 109.5
S23 C25 H25B 109.5
H25A C25 H25B 109.5
S23 C25 H25C 109.5
H25A C25 H25C 109.5
H25B C25 H25C 109.5
S23 C26 H26A 109.5
S23 C26 H26B 109.5
H26A C26 H26B 109.5
S23 C26 H26C 109.5
H26A C26 H26C 109.5
H26B C26 H26C 109.5

loop_
_geom_bond_atom_site_label_1
_geom_bond_atom_site_label_2
_geom_bond_distance
S13 C4 1.6422(13)
S14 C1 1.6422(13)
S23 O24 1.5157(9)
S23 C25 1.7738(15)
S23 C26 1.7809(16)
N5 C2 1.3286(15)
N5 C7 1.4166(14)
N5 H5N 0.748(18)
N6 C3 1.3240(16)
N6 C15 1.4192(14)
N6 H6N 0.759(18)
C1 C2 1.4587(17)
C1 C4 1.4740(16)
C2 C3 1.4334(15)
C3 C4 1.4580(17)
C7 C12 1.3907(17)
C7 C8 1.3911(17)
C8 C9 1.3870(18)
C8 H8 0.9500
C9 C10 1.3855(19)
C9 H9 0.9500
C10 C11 1.3896(19)
C10 H10 0.9500
C11 C12 1.3888(17)
C11 H11 0.9500
C12 H12 0.9500
C15 C20 1.3851(17)
C15 C16 1.3988(18)
C16 C17 1.3893(19)
C16 H16 0.9500
C17 C18 1.385(2)
C17 H17 0.9500
C18 C19 1.385(2)
C18 H18 0.9500
C19 C20 1.3938(17)
C19 H19 0.9500
C20 H20 0.9500
C25 H25A 0.9800
C25 H25B 0.9800
C25 H25C 0.9800
C26 H26A 0.9800
C26 H26B 0.9800
C26 H26C 0.9800

loop_
_geom_hbond_atom_site_label_D
_geom_hbond_atom_site_label_H
_geom_hbond_atom_site_label_A
_geom_hbond_distance_DH
_geom_hbond_distance_HA
_geom_hbond_distance_DA
_geom_hbond_angle_DHA
_geom_hbond_site_symmetry_A
N5 H5N O24 0.748(18) 2.083(19) 2.8153(15) 166.2(18) .
C25 H25A S14 0.98 2.79 3.6781(15) 151.7 1_545
N6 H6N O24 0.759(18) 2.023(18) 2.7743(14) 170.3(17) .
C8 H8 S14 0.95 2.68 3.3489(13) 128.2 .
C20 H20 S13 0.95 2.74 3.4051(13) 127.3 .

loop_
_geom_torsion_atom_site_label_1
_geom_torsion_atom_site_label_2
_geom_torsion_atom_site_label_3
_geom_torsion_atom_site_label_4
_geom_torsion
C7 N5 C2 C3 175.34(11)
C7 N5 C2 C1 5.0(2)
C4 C1 C2 N5 173.68(15)
S14 C1 C2 N5 2.7(3)
C4 C1 C2 C3 1.18(9)
S14 C1 C2 C3 -169.82(13)
C15 N6 C3 C2 179.67(11)
C15 N6 C3 C4 -11.7(2)
N5 C2 C3 N6 -2.4(2)
C1 C2 C3 N6 171.43(13)
N5 C2 C3 C4 -174.98(12)
C1 C2 C3 C4 -1.20(9)
N6 C3 C4 C1 -170.01(15)
C2 C3 C4 C1 1.19(9)
N6 C3 C4 S13 2.1(3)
C2 C3 C4 S13 173.34(13)
C2 C1 C4 C3 -1.16(9)
S14 C1 C4 C3 171.12(11)
C2 C1 C4 S13 -174.39(11)
S14 C1 C4 S13 -2.11(19)
C2 N5 C7 C12 -155.22(12)
C2 N5 C7 C8 26.79(19)
C12 C7 C8 C9 3.42(18)
N5 C7 C8 C9 -178.64(12)
C7 C8 C9 C10 -2.0(2)
C8 C9 C10 C11 -0.7(2)
C9 C10 C11 C12 1.98(19)
C10 C11 C12 C7 -0.54(19)
C8 C7 C12 C11 -2.18(18)
N5 C7 C12 C11 179.78(11)
C3 N6 C15 C20 -27.94(19)
C3 N6 C15 C16 155.87(13)
C20 C15 C16 C17 -0.2(2)
N6 C15 C16 C17 176.05(13)
C15 C16 C17 C18 0.5(2)
C16 C17 C18 C19 -0.1(2)
C17 C18 C19 C20 -0.6(2)
C16 C15 C20 C19 -0.51(18)
N6 C15 C20 C19 -176.56(11)
C18 C19 C20 C15 0.93(19)
